data_7716616
loop_
_publ_author_name
'Solea, Atena B.'
'Demirci, Gozde'
'Harvey, Freya M.'
'Crochet, Aurelien'
'Zobi, Fabio'
'Mamula Steiner, Olimpia'

_publ_section_title
;
 The role of stereochemistry in the anticancer activity of Re(I)
 tricarbonyl complexes.
;
_journal_issue 33
_journal_name_full 'Dalton transactions (Cambridge, England : 2003)'
_journal_page_first 13743
_journal_page_last 13755
_journal_paper_doi 10.1039/d4dt01643b
_journal_volume 53
_journal_year 2024
_chemical_absolute_configuration syn
_chemical_formula_moiety 'C40 H34 Cl2 N4 O6 Re2, 2[H2O]'
_chemical_formula_sum 'C40 H38 Cl2 N4 O8 Re2'
_chemical_formula_weight 1146.088
_space_group_crystal_system orthorhombic
_space_group_IT_number 20
_space_group_name_Hall 'C 2c 2'
_space_group_name_H-M_alt 'C 2 2 21'
_symmetry_Int_Tables_number 20
_atom_sites_solution_primary dual
_audit_creation_date 2024-06-20
_audit_creation_method
;
Olex2 1.5
(compiled 2024.02.16 svn.r378c4104 for OlexSys, GUI svn.r6928)
;
_audit_update_record
;
2024-06-27 deposited with the CCDC.	2024-07-08 downloaded from the CCDC.
;
_cell_angle_alpha 90
_cell_angle_beta 90
_cell_angle_gamma 90
_cell_formula_units_Z 4
_cell_length_a 19.7136(5)
_cell_length_b 25.7034(7)
_cell_length_c 8.5965(2)
_cell_measurement_reflns_used 51810
_cell_measurement_temperature 200(2)
_cell_measurement_theta_max 68.43
_cell_measurement_theta_min 4.49
_cell_volume 4355.90(19)
_computing_molecular_graphics 'Olex2 1.5 (Dolomanov et al., 2009)'
_computing_publication_material 'Olex2 1.5 (Dolomanov et al., 2009)'
_computing_structure_refinement 'olex2.refine 1.5 (Bourhis et al., 2015)'
_computing_structure_solution 'SHELXT 2014/5 (Sheldrick, 2014)'
_diffrn_ambient_temperature 200(2)
_diffrn_detector Pilatus300K
_diffrn_detector_area_resol_mean 5.81
_diffrn_detector_type 'Dectris Pilatus 300K'
_diffrn_measured_fraction_theta_full 0.9824
_diffrn_measured_fraction_theta_max 0.9824
_diffrn_measurement_device 'Eulerian 4-circle diffractometer'
_diffrn_measurement_device_type 'STOE STADIVARI'
_diffrn_measurement_method 'rotation method, \w scans'
_diffrn_radiation_collimation '1.2 mm, 0.6 diameter'
_diffrn_radiation_monochromator 'Graded multilayer mirror'
_diffrn_radiation_probe x-ray
_diffrn_radiation_type 'Cu K\a'
_diffrn_radiation_wavelength 1.54186
_diffrn_reflns_av_R_equivalents 0.0250
_diffrn_reflns_av_unetI/netI 0.0172
_diffrn_reflns_Laue_measured_fraction_full 0.9824
_diffrn_reflns_Laue_measured_fraction_max 0.9824
_diffrn_reflns_limit_h_max 23
_diffrn_reflns_limit_h_min -14
_diffrn_reflns_limit_k_max 30
_diffrn_reflns_limit_k_min -28
_diffrn_reflns_limit_l_max 10
_diffrn_reflns_limit_l_min -8
_diffrn_reflns_number 14971
_diffrn_reflns_point_group_measured_fraction_full 0.9622
_diffrn_reflns_point_group_measured_fraction_max 0.9622
_diffrn_reflns_theta_full 67.4450
_diffrn_reflns_theta_max 67.44
_diffrn_reflns_theta_min 4.49
_diffrn_source 'Primux 100 micro'
_exptl_absorpt_coefficient_mu 12.271
_exptl_absorpt_correction_T_max 0.1534
_exptl_absorpt_correction_T_min 0.0165
_exptl_absorpt_correction_type multi-scan
_exptl_absorpt_process_details
;
STOE X-Red32, absorption correction by Gaussian integration, analogous to
P. Coppens, "The Evaluation of Absorption and Extinction in Single-Crystal
Structure Analysis", published in: F. R. Ahmed (Editor), "Crystallographic
Computing", Munksgaard, Copenhagen (1970), 255 - 270. Afterwards scaling of
reflection intensities was performed within STOE LANA. J. Koziskova, F. Hahn,
J. Richter, J. Kozisek, Acta Chimica Slovaca, vol. 9, no. 2, 2016, pp. 136-140.
;
_exptl_crystal_colour red
_exptl_crystal_colour_primary red
_exptl_crystal_density_diffrn 1.748
_exptl_crystal_description block
_exptl_crystal_F_000 2188.550
_exptl_crystal_recrystallization_method 'crystallized on'
_exptl_crystal_size_max 0.18
_exptl_crystal_size_mid 0.133
_exptl_crystal_size_min 0.08
_refine_diff_density_max 0.8941
_refine_diff_density_min -0.9389
_refine_diff_density_rms 0.0886
_refine_ls_abs_structure_details 'Hooft, R.W.W., Straver, L.H., Spek, A.L. (2010). J. Appl. Cryst., 43, 665-668.'
_refine_ls_abs_structure_Flack 0.010(4)
_refine_ls_d_res_high 0.8348
_refine_ls_d_res_low 9.8568
_refine_ls_goodness_of_fit_ref 1.0708
_refine_ls_hydrogen_treatment constr
_refine_ls_matrix_type full
_refine_ls_number_constraints 28
_refine_ls_number_parameters 271
_refine_ls_number_reflns 3789
_refine_ls_number_restraints 0
_refine_ls_restrained_S_all 1.0708
_refine_ls_R_factor_all 0.0336
_refine_ls_R_factor_gt 0.0334
_refine_ls_shift/su_max 0.0006
_refine_ls_shift/su_mean 0.0001
_refine_ls_structure_factor_coef Fsqd
_refine_ls_weighting_details 'w=1/[\s^2^(Fo^2^)+(0.0538P)^2^+15.6087P] where P=(Fo^2^+2Fc^2^)/3'
_refine_ls_weighting_scheme calc
_refine_ls_wR_factor_gt 0.0903
_refine_ls_wR_factor_ref 0.0905
_reflns_Friedel_coverage 0.936
_reflns_limit_h_max 23
_reflns_limit_h_min -23
_reflns_limit_k_max 30
_reflns_limit_k_min -30
_reflns_limit_l_max 10
_reflns_limit_l_min -10
_reflns_number_gt 3753
_reflns_number_total 3789
_reflns_threshold_expression I>=2u(I)
_cod_data_source_file d4dt01643b2.cif
_cod_data_source_block ATE454
_cod_depositor_comments 'Adding full bibliography for 7716611--7716619.cif.'
_cod_original_sg_symbol_Hall ' C 2c 2'
_cod_database_code 7716616
_olex2_refinement_description
;
1. Fixed Uiso
 At 1.2 times of:
  All C(H) groups, All C(H,H) groups
 At 1.5 times of:
  All C(H,H,H) groups
2.a Ternary CH refined with riding coordinates:
 C12(H12), C14(H14)
2.b Secondary CH2 refined with riding coordinates:
 C11(H11a,H11b), C13(H13a,H13b)
2.c Aromatic/amide H refined with riding coordinates:
 C1(H1), C3(H3), C4(H4), C7(H7), C8(H8)
2.d Idealised Me refined as rotating group:
 C16(H16a,H16b,H16c), C17(H17a,H17b,H17c)
;
_smtbx_masks_void_probe_radius 1.2
_smtbx_masks_void_truncation_radius 1.2
_olex2_exptl_crystal_mounting_method 'on loop with oil'
_olex2_submission_special_instructions 'No special instructions were received'

loop_
_space_group_symop_id
_space_group_symop_operation_xyz
1 x,y,z
2 x,-y,-z
3 -x,y,-z+1/2
4 -x,-y,z+1/2
5 x+1/2,y+1/2,z
6 x+1/2,-y+1/2,-z
7 -x+1/2,y+1/2,-z+1/2
8 -x+1/2,-y+1/2,z+1/2

loop_
_atom_site_label
_atom_site_type_symbol
_atom_site_fract_x
_atom_site_fract_y
_atom_site_fract_z
_atom_site_U_iso_or_equiv
_atom_site_adp_type
_atom_site_occupancy
_atom_site_refinement_flags_posn
Re1 Re 0.68141(3) 0.65717(3) 0.49558(11) 0.0536(6) Uani 1.000000 .
Cl1 Cl 0.65929(12) 0.66398(12) 0.7746(2) 0.0862(7) Uani 1.000000 .
O1 O 0.6959(4) 0.6500(3) 0.1451(8) 0.098(2) Uani 1.000000 .
O2 O 0.7785(3) 0.5656(2) 0.5347(12) 0.098(3) Uani 1.000000 .
O3 O 0.8112(2) 0.72240(19) 0.5297(9) 0.0746(17) Uani 1.000000 .
N1 N 0.5892(2) 0.61026(17) 0.4864(9) 0.0466(11) Uani 1.000000 .
N2 N 0.5976(2) 0.71492(19) 0.4738(7) 0.0456(12) Uani 1.000000 .
C1 C 0.5885(3) 0.5582(2) 0.4991(14) 0.0583(14) Uani 1.000000 .
H1 H 0.6307(3) 0.5407(2) 0.5102(14) 0.0700(17) Uiso 1.000000 R
C2 C 0.5306(3) 0.5288(2) 0.4969(13) 0.0637(16) Uani 1.000000 .
C3 C 0.4701(4) 0.5556(3) 0.4740(18) 0.094(4) Uani 1.000000 .
H3 H 0.4296(4) 0.5376(3) 0.4472(18) 0.113(4) Uiso 1.000000 R
C4 C 0.4702(3) 0.6098(3) 0.492(3) 0.117(5) Uani 1.000000 .
H4 H 0.4287(3) 0.6280(3) 0.505(3) 0.140(5) Uiso 1.000000 R
C5 C 0.5302(3) 0.6364(2) 0.4892(13) 0.0576(16) Uani 1.000000 .
C6 C 0.5343(3) 0.6933(2) 0.4817(11) 0.0554(16) Uani 1.000000 .
C7 C 0.4759(3) 0.7230(2) 0.4805(12) 0.0626(18) Uani 1.000000 .
H7 H 0.4325(3) 0.7070(2) 0.4869(12) 0.075(2) Uiso 1.000000 R
C8 C 0.4816(3) 0.7767(2) 0.4698(9) 0.0557(17) Uani 1.000000 .
H8 H 0.4422(3) 0.7979(2) 0.4680(9) 0.067(2) Uiso 1.000000 R
C9 C 0.5445(3) 0.7986(2) 0.4620(7) 0.0484(15) Uani 1.000000 .
C10 C 0.6018(3) 0.7669(2) 0.4672(8) 0.0504(16) Uani 1.000000 .
C11 C 0.6710(3) 0.7933(2) 0.4684(11) 0.060(2) Uani 1.000000 .
H11a H 0.6944(3) 0.7858(2) 0.5678(11) 0.072(2) Uiso 1.000000 R
H11b H 0.6992(3) 0.7794(2) 0.3826(11) 0.072(2) Uiso 1.000000 R
C12 C 0.6630(4) 0.8524(3) 0.4492(9) 0.0589(17) Uani 1.000000 .
H12 H 0.7066(4) 0.8722(3) 0.4447(9) 0.071(2) Uiso 1.000000 R
C13 C 0.6126(5) 0.8656(3) 0.3196(12) 0.072(2) Uani 1.000000 .
H13a H 0.6155(5) 0.9019(3) 0.2812(12) 0.087(3) Uiso 1.000000 R
H13b H 0.6116(5) 0.8403(3) 0.2329(12) 0.087(3) Uiso 1.000000 R
C14 C 0.5574(3) 0.8566(3) 0.4454(9) 0.0560(17) Uani 1.000000 .
H14 H 0.5160(3) 0.8789(3) 0.4365(9) 0.067(2) Uiso 1.000000 R
C15 C 0.6101(4) 0.8737(3) 0.5719(11) 0.065(2) Uani 1.000000 .
C16 C 0.6077(5) 0.8515(3) 0.7311(10) 0.0666(19) Uani 1.000000 .
H16a H 0.607(3) 0.8134(3) 0.7248(10) 0.100(3) Uiso 1.000000 GR
H16b H 0.6477(18) 0.863(2) 0.790(3) 0.100(3) Uiso 1.000000 GR
H16c H 0.5666(17) 0.864(2) 0.784(3) 0.100(3) Uiso 1.000000 GR
C17 C 0.6137(5) 0.9326(3) 0.5859(12) 0.076(2) Uani 1.000000 .
H17a H 0.655(2) 0.9424(3) 0.643(7) 0.114(4) Uiso 1.000000 GR
H17b H 0.615(4) 0.9481(3) 0.4817(12) 0.114(4) Uiso 1.000000 GR
H17c H 0.574(2) 0.9453(4) 0.642(8) 0.114(4) Uiso 1.000000 GR
C18 C 0.6914(3) 0.6528(3) 0.2739(8) 0.0565(16) Uani 1.000000 .
C19 C 0.7420(3) 0.5999(3) 0.5175(14) 0.065(2) Uani 1.000000 .
C20 C 0.7613(3) 0.6999(2) 0.5211(11) 0.0555(17) Uani 1.000000 .

loop_
_atom_site_aniso_label
_atom_site_aniso_U_11
_atom_site_aniso_U_22
_atom_site_aniso_U_33
_atom_site_aniso_U_12
_atom_site_aniso_U_13
_atom_site_aniso_U_23
Re1 0.0434(8) 0.0466(6) 0.0708(9) 0.0000(3) -0.0013(7) 0.0016(7)
Cl1 0.0689(12) 0.131(2) 0.0588(11) 0.0087(13) -0.0036(9) -0.0066(12)
O1 0.091(4) 0.136(6) 0.067(4) -0.014(4) 0.008(3) -0.007(4)
O2 0.062(3) 0.061(3) 0.172(9) 0.021(2) -0.023(5) 0.003(4)
O3 0.040(2) 0.057(3) 0.127(5) -0.0041(18) -0.008(3) -0.006(3)
N1 0.040(2) 0.043(2) 0.056(3) -0.0000(17) 0.001(3) 0.001(3)
N2 0.043(2) 0.046(2) 0.048(3) 0.0032(19) -0.003(2) 0.005(2)
C1 0.036(3) 0.054(3) 0.085(4) 0.006(2) -0.004(5) 0.005(5)
C2 0.046(3) 0.044(3) 0.101(5) 0.003(2) -0.003(5) 0.013(5)
C3 0.039(3) 0.055(3) 0.188(12) -0.005(3) -0.007(6) 0.024(6)
C4 0.039(3) 0.045(3) 0.266(14) 0.002(3) 0.016(9) 0.010(9)
C5 0.035(3) 0.051(3) 0.087(5) 0.003(2) 0.008(4) 0.010(4)
C6 0.039(3) 0.047(3) 0.080(5) 0.001(2) 0.005(4) 0.006(4)
C7 0.038(3) 0.054(3) 0.096(6) 0.000(2) 0.007(4) -0.001(5)
C8 0.047(3) 0.043(3) 0.077(5) 0.007(2) -0.003(3) 0.004(3)
C9 0.046(3) 0.049(3) 0.050(4) 0.000(2) -0.002(3) 0.005(2)
C10 0.049(3) 0.042(3) 0.060(5) -0.003(2) 0.003(3) 0.001(3)
C11 0.043(3) 0.044(3) 0.093(6) 0.001(2) -0.002(3) 0.009(3)
C12 0.053(3) 0.046(3) 0.077(4) -0.002(3) -0.008(3) 0.004(3)
C13 0.072(5) 0.060(5) 0.086(6) -0.006(4) -0.006(5) 0.009(4)
C14 0.046(3) 0.046(3) 0.075(4) 0.003(3) -0.004(3) 0.006(3)
C15 0.065(5) 0.043(3) 0.086(5) -0.000(3) -0.004(4) -0.002(3)
C16 0.072(5) 0.051(4) 0.076(5) 0.001(4) -0.003(4) -0.009(4)
C17 0.070(5) 0.054(4) 0.104(7) -0.001(4) -0.011(5) -0.015(4)
C18 0.042(3) 0.073(4) 0.055(4) 0.001(3) 0.006(3) 0.007(3)
C19 0.035(3) 0.064(4) 0.095(6) -0.006(3) -0.001(5) 0.003(5)
C20 0.047(3) 0.055(3) 0.065(5) 0.009(3) -0.000(4) 0.001(4)

loop_
_atom_type_symbol
_atom_type_scat_dispersion_real
_atom_type_scat_dispersion_imag
_atom_type_scat_Cromer_Mann_a1
_atom_type_scat_Cromer_Mann_a2
_atom_type_scat_Cromer_Mann_a3
_atom_type_scat_Cromer_Mann_a4
_atom_type_scat_Cromer_Mann_b1
_atom_type_scat_Cromer_Mann_b2
_atom_type_scat_Cromer_Mann_b3
_atom_type_scat_Cromer_Mann_b4
_atom_type_scat_Cromer_Mann_c
_atom_type_scat_source
_atom_type_scat_dispersion_source
C 0.01788 0.00908 2.31000 1.02000 1.58860 0.86500 20.84390 10.20750 0.56870 51.65120 0.21560 'International Tables Volume C Table 6.1.1.4 (pp. 500-502)' 'Brennan, Cowan, Rev. Sci. Instrum., 1992, 63, 850'
Cl 0.36457 0.70365 11.46040 7.19640 6.25560 1.64550 0.01040 1.16620 18.51940 47.77840 -9.55740 'International Tables Volume C Table 6.1.1.4 (pp. 500-502)' 'Brennan, Cowan, Rev. Sci. Instrum., 1992, 63, 850'
H 0.00000 0.00000 0.49300 0.32291 0.14019 0.04081 10.51090 26.12570 3.14236 57.79970 0.00304 'International Tables Volume C Table 6.1.1.4 (pp. 500-502)' 'Brennan, Cowan, Rev. Sci. Instrum., 1992, 63, 850'
N 0.03110 0.01806 12.21260 3.13220 2.01250 1.16630 0.00570 9.89330 28.99750 0.58260 -11.52900 'International Tables Volume C Table 6.1.1.4 (pp. 500-502)' 'Brennan, Cowan, Rev. Sci. Instrum., 1992, 63, 850'
O 0.04960 0.03234 3.04850 2.28680 1.54630 0.86700 13.27710 5.70110 0.32390 32.90890 0.25080 'International Tables Volume C Table 6.1.1.4 (pp. 500-502)' 'Brennan, Cowan, Rev. Sci. Instrum., 1992, 63, 850'
Re -5.08067 5.90891 28.76210 15.71890 14.55640 5.44174 1.67191 9.09227 0.35050 52.08610 10.47200 'International Tables Volume C Table 6.1.1.4 (pp. 500-502)' 'Brennan, Cowan, Rev. Sci. Instrum., 1992, 63, 850'

loop_
_geom_angle_atom_site_label_1
_geom_angle_atom_site_label_2
_geom_angle_atom_site_label_3
_geom_angle
_geom_angle_site_symmetry_1
_geom_angle_site_symmetry_3
_geom_angle_publ_flag
N1 Re1 Cl1 85.8(2) . . ?
N2 Re1 Cl1 84.41(16) . . ?
N2 Re1 N1 75.38(18) . . ?
C18 Re1 Cl1 175.6(2) . . ?
C18 Re1 N1 91.0(3) . . ?
C18 Re1 N2 91.8(3) . . ?
C19 Re1 Cl1 94.0(4) . . ?
C19 Re1 N1 95.7(2) . . ?
C19 Re1 N2 171.0(2) . . ?
C19 Re1 C18 89.3(4) . . ?
C20 Re1 Cl1 89.6(3) . . ?
C20 Re1 N1 175.4(4) . . ?
C20 Re1 N2 103.6(2) . . ?
C20 Re1 C18 93.5(3) . . ?
C20 Re1 C19 85.2(3) . . ?
C1 N1 Re1 123.7(4) . . ?
C5 N1 Re1 116.4(4) . . ?
C5 N1 C1 119.3(5) . . ?
C6 N2 Re1 113.7(4) . . ?
C10 N2 Re1 128.5(4) . . ?
C10 N2 C6 117.6(5) . . ?
H1 C1 N1 118.1(3) . . ?
C2 C1 N1 123.8(5) . . ?
C2 C1 H1 118.1(3) . . ?
C2 C2 C1 123.4(3) 2_566 . ?
C3 C2 C1 116.4(5) . . ?
H3 C3 C2 120.9(4) . . ?
C4 C3 C2 118.3(7) . . ?
C4 C3 H3 120.9(5) . . ?
H4 C4 C3 120.1(4) . . ?
C5 C4 C3 119.8(6) . . ?
C5 C4 H4 120.1(4) . . ?
C4 C5 N1 120.0(5) . . ?
C6 C5 N1 116.8(5) . . ?
C6 C5 C4 123.1(5) . . ?
C5 C6 N2 117.2(5) . . ?
C7 C6 N2 122.3(5) . . ?
C7 C6 C5 120.5(5) . . ?
H7 C7 C6 120.6(3) . . ?
C8 C7 C6 118.9(6) . . ?
C8 C7 H7 120.6(4) . . ?
H8 C8 C7 120.4(4) . . ?
C9 C8 C7 119.2(6) . . ?
C9 C8 H8 120.4(4) . . ?
C10 C9 C8 119.7(6) . . ?
C14 C9 C8 124.2(6) . . ?
C14 C9 C10 116.1(6) . . ?
C9 C10 N2 122.2(6) . . ?
C11 C10 N2 120.0(5) . . ?
C11 C10 C9 117.8(5) . . ?
H11a C11 C10 109.6(4) . . ?
H11b C11 C10 109.6(4) . . ?
H11b C11 H11a 108.1 . . ?
C12 C11 C10 110.3(5) . . ?
C12 C11 H11a 109.6(4) . . ?
C12 C11 H11b 109.6(4) . . ?
H12 C12 C11 114.7(3) . . ?
C13 C12 C11 111.4(6) . . ?
C13 C12 H12 114.7(4) . . ?
C15 C12 C11 109.8(6) . . ?
C15 C12 H12 114.7(4) . . ?
C15 C12 C13 88.9(6) . . ?
H13a C13 C12 114.5(4) . . ?
H13b C13 C12 114.5(5) . . ?
H13b C13 H13a 111.6 . . ?
C14 C13 C12 85.1(6) . . ?
C14 C13 H13a 114.5(4) . . ?
C14 C13 H13b 114.5(4) . . ?
C13 C14 C9 109.2(6) . . ?
H14 C14 C9 115.7(4) . . ?
H14 C14 C13 115.7(4) . . ?
C15 C14 C9 108.7(5) . . ?
C15 C14 C13 88.7(6) . . ?
C15 C14 H14 115.7(4) . . ?
C14 C15 C12 83.0(6) . . ?
C16 C15 C12 120.2(7) . . ?
C16 C15 C14 120.8(7) . . ?
C17 C15 C12 111.5(7) . . ?
C17 C15 C14 111.4(7) . . ?
C17 C15 C16 108.2(7) . . ?
H16a C16 C15 109.5 . . ?
H16b C16 C15 109.5 . . ?
H16b C16 H16a 109.5 . . ?
H16c C16 C15 109.5 . . ?
H16c C16 H16a 109.5 . . ?
H16c C16 H16b 109.5 . . ?
H17a C17 C15 109.5 . . ?
H17b C17 C15 109.5 . . ?
H17b C17 H17a 109.5 . . ?
H17c C17 C15 109.5 . . ?
H17c C17 H17a 109.5 . . ?
H17c C17 H17b 109.5 . . ?
O1 C18 Re1 178.6(7) . . ?
O2 C19 Re1 178.2(11) . . ?
O3 C20 Re1 174.8(6) . . ?

loop_
_geom_bond_atom_site_label_1
_geom_bond_atom_site_label_2
_geom_bond_distance
_geom_bond_site_symmetry_2
_geom_bond_publ_flag
Re1 Cl1 2.444(2) . ?
Re1 N1 2.183(4) . ?
Re1 N2 2.228(5) . ?
Re1 C18 1.919(7) . ?
Re1 C19 1.906(7) . ?
Re1 C20 1.933(7) . ?
O1 C18 1.114(10) . ?
O2 C19 1.147(8) . ?
O3 C20 1.143(8) . ?
N1 C1 1.343(7) . ?
N1 C5 1.341(7) . ?
N2 C6 1.369(8) . ?
N2 C10 1.340(8) . ?
C1 H1 0.9500 . ?
C1 C2 1.369(8) . ?
C2 C2 1.483(11) 2_566 ?
C2 C3 1.392(9) . ?
C3 H3 0.9500 . ?
C3 C4 1.401(10) . ?
C4 H4 0.9500 . ?
C4 C5 1.366(8) . ?
C5 C6 1.467(8) . ?
C6 C7 1.383(8) . ?
C7 H7 0.9500 . ?
C7 C8 1.386(8) . ?
C8 H8 0.9500 . ?
C8 C9 1.363(9) . ?
C9 C10 1.394(9) . ?
C9 C14 1.520(9) . ?
C10 C11 1.524(8) . ?
C11 H11a 0.9900 . ?
C11 H11b 0.9900 . ?
C11 C12 1.535(9) . ?
C12 H12 1.0000 . ?
C12 C13 1.531(12) . ?
C12 C15 1.581(11) . ?
C13 H13a 0.9900 . ?
C13 H13b 0.9900 . ?
C13 C14 1.551(12) . ?
C14 H14 1.0000 . ?
C14 C15 1.567(11) . ?
C15 C16 1.483(12) . ?
C15 C17 1.521(10) . ?
C16 H16a 0.9800 . ?
C16 H16b 0.9800 . ?
C16 H16c 0.9800 . ?
C17 H17a 0.9800 . ?
C17 H17b 0.9800 . ?
C17 H17c 0.9800 . ?

loop_
_geom_torsion_atom_site_label_1
_geom_torsion_atom_site_label_2
_geom_torsion_atom_site_label_3
_geom_torsion_atom_site_label_4
_geom_torsion
_geom_torsion_site_symmetry_1
_geom_torsion_site_symmetry_2
_geom_torsion_site_symmetry_3
_geom_torsion_site_symmetry_4
_geom_torsion_publ_flag
Re1 N1 C1 C2 178.4(9) . . . . ?
Re1 N1 C5 C4 -176.8(12) . . . . ?
Re1 N1 C5 C6 6.2(7) . . . . ?
Re1 N2 C6 C5 -5.2(6) . . . . ?
Re1 N2 C6 C7 175.8(7) . . . . ?
Re1 N2 C10 C9 -176.4(5) . . . . ?
Re1 N2 C10 C11 2.4(7) . . . . ?
N1 C1 C2 C2 176.8(13) . . . 2_566 ?
N1 C1 C2 C3 2.5(15) . . . . ?
N1 C5 C4 C3 -6.9(14) . . . . ?
N1 C5 C6 N2 -0.5(11) . . . . ?
N1 C5 C6 C7 178.6(10) . . . . ?
N2 C6 C5 C4 -177.5(13) . . . . ?
N2 C6 C7 C8 0.4(11) . . . . ?
N2 C10 C9 C8 2.7(9) . . . . ?
N2 C10 C9 C14 -176.6(7) . . . . ?
N2 C10 C11 C12 176.3(7) . . . . ?
C1 C2 C2 C1 -4.6(11) . . 2_566 2_566 ?
C1 C2 C2 C3 169.5(15) . . 2_566 2_566 ?
C1 C2 C3 C4 -14.7(15) . . . . ?
C2 C2 C3 C4 170.8(16) 2_566 . . . ?
C2 C3 C4 C5 17.2(16) . . . . ?
C3 C4 C5 C6 170.0(14) . . . . ?
C4 C5 C6 C7 1.6(16) . . . . ?
C5 C6 C7 C8 -178.6(10) . . . . ?
C6 C7 C8 C9 -0.5(11) . . . . ?
C7 C8 C9 C10 -1.0(10) . . . . ?
C7 C8 C9 C14 178.2(7) . . . . ?
C8 C9 C10 C11 -176.2(7) . . . . ?
C8 C9 C14 C13 -134.7(8) . . . . ?
C8 C9 C14 C15 130.0(8) . . . . ?
C9 C10 C11 C12 -4.9(7) . . . . ?
C9 C14 C13 C12 -80.9(6) . . . . ?
C9 C14 C15 C12 82.2(6) . . . . ?
C9 C14 C15 C16 -38.8(7) . . . . ?
C9 C14 C15 C17 -167.4(6) . . . . ?
C10 C11 C12 C13 -45.3(8) . . . . ?
C10 C11 C12 C15 51.5(7) . . . . ?
C11 C12 C13 C14 82.6(7) . . . . ?
C11 C12 C15 C14 -84.3(6) . . . . ?
C11 C12 C15 C16 37.4(7) . . . . ?
C11 C12 C15 C17 165.4(7) . . . . ?
C12 C13 C14 C15 28.5(5) . . . . ?
C12 C15 C14 C13 -27.7(6) . . . . ?
C13 C14 C15 C16 -148.7(6) . . . . ?
C13 C14 C15 C17 82.7(6) . . . . ?

loop_
_atom_site_anharm_gc_c_label
_atom_site_anharm_gc_c_111
_atom_site_anharm_gc_c_112
_atom_site_anharm_gc_c_113
_atom_site_anharm_gc_c_122
_atom_site_anharm_gc_c_123
_atom_site_anharm_gc_c_133
_atom_site_anharm_gc_c_222
_atom_site_anharm_gc_c_223
_atom_site_anharm_gc_c_233
_atom_site_anharm_gc_c_333
Re1 0.000000032(19) -0.000000017(7) -0.00000006(3) -0.000000013(5) -0.00000014(8) -0.00000009(6) -0.000000021(8) 0.000000007(16) -0.00000027(5) -0.0000011(4)

loop_
_atom_site_anharm_gc_d_label
_atom_site_anharm_gc_d_1111
_atom_site_anharm_gc_d_1112
_atom_site_anharm_gc_d_1113
_atom_site_anharm_gc_d_1122
_atom_site_anharm_gc_d_1123
_atom_site_anharm_gc_d_1133
_atom_site_anharm_gc_d_1222
_atom_site_anharm_gc_d_1223
_atom_site_anharm_gc_d_1233
_atom_site_anharm_gc_d_1333
_atom_site_anharm_gc_d_2222
_atom_site_anharm_gc_d_2223
_atom_site_anharm_gc_d_2233
_atom_site_anharm_gc_d_2333
_atom_site_anharm_gc_d_3333
Re1 0.0000000254(17) -0.0000000001(3) 0.000000001(2) 0.0000000018(2) 0.0000000021(8) 0.000000026(3) -0.00000000049(17) -0.0000000014(7) 0.0000000011(10) -0.000000013(13) 0.0000000006(4) 0.0000000011(9) 0.0000000155(14) 0.000000016(10) 0.00000109(7)

loop_
_smtbx_masks_void_nr
_smtbx_masks_void_average_x
_smtbx_masks_void_average_y
_smtbx_masks_void_average_z
_smtbx_masks_void_volume
_smtbx_masks_void_count_electrons
_smtbx_masks_void_content
1 0.000 0.500 -0.875 390.8 66.2 '4 water'
2 0.500 0.000 -0.573 390.8 66.2 '4 water'
